data_4089660
loop_
_publ_author_name
'Chaplin, Adrian B.'

_publ_section_title
;
 Rhodium(I) Complexes of the Conformationally Rigid IBioxMe4 Ligand:
 Preparation of Mono-, Bis-, and Tris-ligated NHC Complexes
;
_journal_issue 12
_journal_name_full Organometallics
_journal_page_first 3069
_journal_paper_doi 10.1021/om500332n
_journal_volume 33
_journal_year 2014
_chemical_formula_moiety 'C18 H24 Cl N2 O2 Rh'
_chemical_formula_sum 'C18 H24 Cl N2 O2 Rh'
_chemical_formula_weight 438.75
_chemical_melting_point ?
_space_group_crystal_system orthorhombic
_space_group_IT_number 61
_space_group_name_Hall '-P 2ac 2ab'
_space_group_name_H-M_alt 'P b c a'
_atom_sites_solution_hydrogens geom
_atom_sites_solution_primary direct
_atom_sites_solution_secondary difmap
_audit_creation_date 2013-10-26
_audit_creation_method
;
  Olex2 1.2
  (compiled 2012.12.05 svn.r2549, GUI svn.r4385)
;
_cell_angle_alpha 90
_cell_angle_beta 90
_cell_angle_gamma 90
_cell_formula_units_Z 8
_cell_length_a 8.8670(4)
_cell_length_b 17.2094(6)
_cell_length_c 23.0269(8)
_cell_measurement_reflns_used 4969
_cell_measurement_temperature 150(2)
_cell_measurement_theta_max 30.0867
_cell_measurement_theta_min 2.8999
_cell_volume 3513.8(2)
_computing_cell_refinement
;
CrysAlisPro, Agilent Technologies,
Version 1.171.36.21 (release 14-08-2012 CrysAlis171 .NET)
(compiled Sep 14 2012,17:21:16)
;
_computing_data_collection
;
CrysAlisPro, Agilent Technologies,
Version 1.171.36.21 (release 14-08-2012 CrysAlis171 .NET)
(compiled Sep 14 2012,17:21:16)
;
_computing_data_reduction
;
CrysAlisPro, Agilent Technologies,
Version 1.171.36.21 (release 14-08-2012 CrysAlis171 .NET)
(compiled Sep 14 2012,17:21:16)
;
_computing_molecular_graphics
;
Ortep-3 for Windows: L. J. Farrugia, J. Appl. Cryst (1997), 30, 565.
;
_computing_publication_material
;
O. V. Dolomanov, L. J. Bourhis, R. J. Gildea, J. A. K. Howard and H. Puschmann,
OLEX2: a complete structure solution, refinement and analysis program.
J. Appl. Cryst. (2009). 42, 339-341.
;
_computing_structure_refinement
;
SHELX, G.M. Sheldrick, Acta Cryst.
(2008). A64, 112-122
;
_computing_structure_solution
;
SHELX, G.M. Sheldrick, Acta Cryst.
(2008). A64, 112-122
;
_diffrn_ambient_temperature 150(2)
_diffrn_detector_area_resol_mean 10.2833
_diffrn_measured_fraction_theta_full 0.997
_diffrn_measured_fraction_theta_max 0.997
_diffrn_measurement_details
;
#__ type_ start__ end____ width___ exp.time_
  1 omega   48.00   93.00   1.0000  110.0000
omega____ theta____ kappa____ phi______ frames
    -       13.1638   19.0000    0.0000 45

#__ type_ start__ end____ width___ exp.time_
  2 omega  -26.00   10.00   1.0000  110.0000
omega____ theta____ kappa____ phi______ frames
    -       13.1638   19.0000    0.0000 36

#__ type_ start__ end____ width___ exp.time_
  3 omega   59.00  102.00   1.0000  110.0000
omega____ theta____ kappa____ phi______ frames
    -       13.1638  178.0000   60.0000 43

#__ type_ start__ end____ width___ exp.time_
  4 omega   28.00   54.00   1.0000  110.0000
omega____ theta____ kappa____ phi______ frames
    -       13.1638  -99.0000  -90.0000 26

#__ type_ start__ end____ width___ exp.time_
  5 omega  -92.00  -59.00   1.0000  110.0000
omega____ theta____ kappa____ phi______ frames
    -      -14.2576 -178.0000   30.0000 33

#__ type_ start__ end____ width___ exp.time_
  6 omega  -63.00  -59.00   1.0000  110.0000
omega____ theta____ kappa____ phi______ frames
    -       13.1638  -38.0000 -180.0000 4
;
_diffrn_measurement_device_type 'Oxford Diffraction: Xcalibur, Ruby, Gemini''
_diffrn_measurement_method '\w scans'
_diffrn_radiation_monochromator graphite
_diffrn_radiation_type 'Mo K\a'
_diffrn_radiation_wavelength 0.7107
_diffrn_reflns_av_R_equivalents 0.0536
_diffrn_reflns_av_unetI/netI 0.0462
_diffrn_reflns_Laue_measured_fraction_full 0.997
_diffrn_reflns_Laue_measured_fraction_max 0.997
_diffrn_reflns_limit_h_max 11
_diffrn_reflns_limit_h_min -8
_diffrn_reflns_limit_k_max 21
_diffrn_reflns_limit_k_min -21
_diffrn_reflns_limit_l_max 28
_diffrn_reflns_limit_l_min -25
_diffrn_reflns_number 13513
_diffrn_reflns_point_group_measured_fraction_full 0.997
_diffrn_reflns_point_group_measured_fraction_max 0.997
_diffrn_reflns_theta_full 26.371
_diffrn_reflns_theta_max 26.371
_diffrn_reflns_theta_min 2.955
_diffrn_source 'Enhance (Mo) X-ray Source'
_exptl_absorpt_coefficient_mu 1.137
_exptl_absorpt_correction_T_max 1.00000
_exptl_absorpt_correction_T_min 0.63031
_exptl_absorpt_correction_type multi-scan
_exptl_absorpt_process_details
;
CrysAlisPro, Agilent Technologies,
Version 1.171.36.21 (release 14-08-2012 CrysAlis171 .NET)
(compiled Sep 14 2012,17:21:16)
Empirical absorption correction using spherical harmonics,
 implemented in SCALE3 ABSPACK scaling algorithm.
;
_exptl_crystal_colour yellow
_exptl_crystal_colour_primary yellow
_exptl_crystal_density_diffrn 1.659
_exptl_crystal_density_meas ?
_exptl_crystal_description plate
_exptl_crystal_F_000 1792
_exptl_crystal_recrystallization_method 'Crystals grown from CH2Cl2-Hexane at 293 K'
_exptl_crystal_size_max 0.5
_exptl_crystal_size_mid 0.2
_exptl_crystal_size_min 0.2
_refine_diff_density_max 1.794
_refine_diff_density_min -0.874
_refine_diff_density_rms 0.131
_refine_ls_extinction_method none
_refine_ls_goodness_of_fit_ref 1.104
_refine_ls_hydrogen_treatment constr
_refine_ls_matrix_type full
_refine_ls_number_parameters 221
_refine_ls_number_reflns 3577
_refine_ls_number_restraints 0
_refine_ls_restrained_S_all 1.104
_refine_ls_R_factor_all 0.0679
_refine_ls_R_factor_gt 0.0543
_refine_ls_shift/su_max 0.000
_refine_ls_shift/su_mean 0.000
_refine_ls_structure_factor_coef Fsqd
_refine_ls_weighting_details 'w=1/[\s^2^(Fo^2^)+(0.0478P)^2^+24.9951P] where P=(Fo^2^+2Fc^2^)/3'
_refine_ls_weighting_scheme calc
_refine_ls_wR_factor_gt 0.1350
_refine_ls_wR_factor_ref 0.1419
_reflns_Friedel_coverage 0.000
_reflns_number_gt 2912
_reflns_number_total 3577
_reflns_threshold_expression 'I > 2\s(I)'
_cod_data_source_file om500332n_si_002.cif
_cod_data_source_block 5
_cod_depositor_comments
;
The following automatic conversions were performed:

data item '_chemical_melting_point' value 'not measured' was changed
to '?' -- the value is undefined or not given.

data item '_exptl_crystal_density_meas' value 'not measured' was
changed to '?' -- the value is perceived as not measured.

Automatic conversion script
Id: cif_fix_values 6909 2019-04-08 15:41:33Z antanas 
;
_cod_database_code 4089660
_shelxl_version_number 2013-4
_shelx_space_group_comment
;
The symmetry employed for this shelxl refinement is uniquely defined
by the following loop, which should always be used as a source of
symmetry information in preference to the above space-group names.
They are only intended as comments.
;
_olex2_refinement_description
;
1. Fixed Uiso
 At 1.2 times of:
  All C(H) groups, All C(H,H) groups
 At 1.5 times of:
  All C(H,H,H) groups
2.a Ternary CH refined with riding coordinates:
 C18(H18), C19(H19), C20(H20), C21(H21), C22(H22), C23(H23)
2.b Secondary CH2 refined with riding coordinates:
 C9(H9A,H9B), C12(H12A,H12B), C24(H24A,H24B)
2.c Idealised Me refined as rotating group:
 C14(H14A,H14B,H14C), C15(H15A,H15B,H15C), C16(H16A,H16B,H16C), C17(H17A,H17B,
 H17C)
;

loop_
_space_group_symop_operation_xyz
'x, y, z'
'-x+1/2, -y, z+1/2'
'-x, y+1/2, -z+1/2'
'x+1/2, -y+1/2, -z'
'-x, -y, -z'
'x-1/2, y, -z-1/2'
'x, -y-1/2, z-1/2'
'-x-1/2, y-1/2, z'

loop_
_atom_site_label
_atom_site_type_symbol
_atom_site_fract_x
_atom_site_fract_y
_atom_site_fract_z
_atom_site_U_iso_or_equiv
_atom_site_adp_type
_atom_site_occupancy
_atom_site_site_symmetry_order
_atom_site_calc_flag
_atom_site_refinement_flags_posn
_atom_site_refinement_flags_adp
Rh1 Rh 0.86755(5) 0.13891(3) 0.57404(2) 0.02101(16) Uani 1 1 d . .
Cl2 Cl 0.74081(18) 0.07683(9) 0.65154(6) 0.0303(4) Uani 1 1 d . .
O10 O 1.0668(5) 0.3731(2) 0.7069(2) 0.0307(10) Uani 1 1 d . .
O13 O 1.3361(5) 0.2299(3) 0.7075(2) 0.0338(11) Uani 1 1 d . .
N4 N 0.9763(5) 0.2735(3) 0.6511(2) 0.0211(10) Uani 1 1 d . .
N7 N 1.1407(5) 0.1847(3) 0.6525(2) 0.0220(10) Uani 1 1 d . .
C3 C 1.0020(6) 0.2010(3) 0.6295(2) 0.0194(11) Uani 1 1 d . .
C5 C 1.0924(7) 0.3005(3) 0.6854(2) 0.0239(12) Uani 1 1 d . .
C6 C 1.1953(7) 0.2444(3) 0.6868(3) 0.0256(13) Uani 1 1 d . .
C8 C 0.8537(7) 0.3327(3) 0.6494(2) 0.0226(12) Uani 1 1 d . .
C9 C 0.9034(7) 0.3821(4) 0.7026(3) 0.0283(14) Uani 1 1 d . .
H9A H 0.8764 0.4374 0.6968 0.034 Uiso 1 1 calc R U
H9B H 0.8536 0.3632 0.7384 0.034 Uiso 1 1 calc R U
C11 C 1.2422(7) 0.1163(3) 0.6554(2) 0.0233(12) Uani 1 1 d . .
C12 C 1.3569(8) 0.1475(4) 0.7014(3) 0.0350(15) Uani 1 1 d . .
H12A H 1.3401 0.1215 0.7391 0.042 Uiso 1 1 calc R U
H12B H 1.4613 0.1364 0.6886 0.042 Uiso 1 1 calc R U
C14 C 0.6982(7) 0.2978(4) 0.6573(3) 0.0329(15) Uani 1 1 d . .
H14A H 0.6685 0.2707 0.6216 0.049 Uiso 1 1 calc R U
H14B H 0.6255 0.3393 0.6656 0.049 Uiso 1 1 calc R U
H14C H 0.7000 0.2609 0.6897 0.049 Uiso 1 1 calc R U
C15 C 0.8646(9) 0.3813(4) 0.5939(3) 0.0331(15) Uani 1 1 d . .
H15A H 0.9677 0.4009 0.5895 0.050 Uiso 1 1 calc R U
H15B H 0.7944 0.4251 0.5963 0.050 Uiso 1 1 calc R U
H15C H 0.8386 0.3489 0.5603 0.050 Uiso 1 1 calc R U
C16 C 1.1617(8) 0.0456(4) 0.6795(3) 0.0398(17) Uani 1 1 d . .
H16A H 1.1121 0.0594 0.7161 0.060 Uiso 1 1 calc R U
H16B H 1.2350 0.0041 0.6865 0.060 Uiso 1 1 calc R U
H16C H 1.0859 0.0278 0.6516 0.060 Uiso 1 1 calc R U
C17 C 1.3145(9) 0.1001(5) 0.5971(3) 0.0425(18) Uani 1 1 d . .
H17A H 1.2392 0.0780 0.5707 0.064 Uiso 1 1 calc R U
H17B H 1.3977 0.0632 0.6021 0.064 Uiso 1 1 calc R U
H17C H 1.3534 0.1487 0.5807 0.064 Uiso 1 1 calc R U
C18 C 0.7894(7) 0.0592(3) 0.5058(3) 0.0273(13) Uani 1 1 d . .
H18 H 0.7571 0.0045 0.5137 0.033 Uiso 1 1 calc R U
C19 C 0.6941(7) 0.1205(4) 0.5083(3) 0.0269(13) Uani 1 1 d . .
H19 H 0.5846 0.1153 0.5178 0.032 Uiso 1 1 calc R U
C20 C 0.7553(7) 0.1820(4) 0.4663(2) 0.0254(13) Uani 1 1 d . .
H20 H 0.6841 0.2236 0.4534 0.030 Uiso 1 1 calc R U
C21 C 0.8979(7) 0.2077(4) 0.4997(2) 0.0255(13) Uani 1 1 d . .
H21 H 0.9328 0.2629 0.5014 0.031 Uiso 1 1 calc R U
C22 C 0.9978(7) 0.1443(4) 0.4977(2) 0.0270(13) Uani 1 1 d . .
H22 H 1.1100 0.1503 0.4980 0.032 Uiso 1 1 calc R U
C23 C 0.9156(7) 0.0804(4) 0.4625(3) 0.0286(14) Uani 1 1 d . .
H23 H 0.9781 0.0370 0.4467 0.034 Uiso 1 1 calc R U
C24 C 0.8258(7) 0.1297(4) 0.4189(3) 0.0273(13) Uani 1 1 d . .
H24A H 0.7498 0.0992 0.3972 0.033 Uiso 1 1 calc R U
H24B H 0.8912 0.1588 0.3917 0.033 Uiso 1 1 calc R U

loop_
_atom_site_aniso_label
_atom_site_aniso_U_11
_atom_site_aniso_U_22
_atom_site_aniso_U_33
_atom_site_aniso_U_23
_atom_site_aniso_U_13
_atom_site_aniso_U_12
Rh1 0.0233(3) 0.0251(3) 0.0147(2) -0.00155(18) -0.00107(18) -0.00054(19)
Cl2 0.0371(8) 0.0344(8) 0.0193(7) 0.0012(6) 0.0026(6) -0.0067(7)
O10 0.034(2) 0.025(2) 0.033(3) -0.0055(18) -0.009(2) 0.0023(19)
O13 0.030(2) 0.038(2) 0.033(3) -0.010(2) -0.013(2) 0.006(2)
N4 0.022(2) 0.025(2) 0.016(2) -0.0005(19) -0.0007(19) 0.003(2)
N7 0.024(2) 0.023(2) 0.019(2) 0.001(2) -0.001(2) 0.004(2)
C3 0.023(3) 0.023(3) 0.012(2) 0.000(2) -0.001(2) 0.000(2)
C5 0.027(3) 0.027(3) 0.018(3) -0.001(2) 0.001(2) -0.003(3)
C6 0.029(3) 0.028(3) 0.019(3) -0.002(2) -0.004(2) -0.001(3)
C8 0.026(3) 0.026(3) 0.016(3) -0.002(2) -0.002(2) 0.009(2)
C9 0.037(4) 0.027(3) 0.021(3) -0.005(2) -0.002(3) 0.005(3)
C11 0.026(3) 0.032(3) 0.012(3) -0.002(2) 0.000(2) 0.007(3)
C12 0.039(4) 0.037(4) 0.029(3) -0.002(3) -0.010(3) 0.006(3)
C14 0.030(3) 0.041(4) 0.028(3) -0.009(3) -0.002(3) 0.007(3)
C15 0.047(4) 0.034(3) 0.018(3) 0.003(3) 0.008(3) 0.011(3)
C16 0.041(4) 0.031(3) 0.048(4) 0.004(3) -0.008(3) 0.009(3)
C17 0.050(4) 0.051(4) 0.026(4) 0.000(3) 0.005(3) 0.022(4)
C18 0.037(4) 0.024(3) 0.021(3) -0.003(2) -0.005(3) -0.010(3)
C19 0.022(3) 0.040(4) 0.019(3) 0.000(3) -0.003(2) -0.010(3)
C20 0.028(3) 0.031(3) 0.018(3) 0.002(2) 0.002(2) 0.003(3)
C21 0.030(3) 0.029(3) 0.018(3) 0.003(2) 0.002(2) -0.003(3)
C22 0.024(3) 0.041(3) 0.016(3) 0.002(3) 0.003(2) -0.006(3)
C23 0.037(3) 0.032(3) 0.017(3) -0.004(2) -0.002(3) 0.009(3)
C24 0.025(3) 0.039(3) 0.018(3) -0.002(3) -0.003(2) 0.001(3)

loop_
_atom_type_symbol
_atom_type_description
_atom_type_scat_dispersion_real
_atom_type_scat_dispersion_imag
_atom_type_scat_source
C C 0.0033 0.0016 'International Tables Vol C Tables 4.2.6.8 and 6.1.1.4'
H H 0.0000 0.0000 'International Tables Vol C Tables 4.2.6.8 and 6.1.1.4'
N N 0.0061 0.0033 'International Tables Vol C Tables 4.2.6.8 and 6.1.1.4'
O O 0.0106 0.0060 'International Tables Vol C Tables 4.2.6.8 and 6.1.1.4'
Cl Cl 0.1484 0.1585 'International Tables Vol C Tables 4.2.6.8 and 6.1.1.4'
Rh Rh -1.1178 0.9187 'International Tables Vol C Tables 4.2.6.8 and 6.1.1.4'

loop_
_geom_angle_atom_site_label_1
_geom_angle_atom_site_label_2
_geom_angle_atom_site_label_3
_geom_angle
C3 Rh1 Cl2 92.38(16)
C3 Rh1 C18 162.8(2)
C3 Rh1 C19 156.8(2)
C3 Rh1 C21 98.0(2)
C3 Rh1 C22 100.3(2)
C18 Rh1 Cl2 96.17(17)
C19 Rh1 Cl2 97.09(17)
C19 Rh1 C18 36.0(2)
C21 Rh1 Cl2 158.70(17)
C21 Rh1 C18 79.0(2)
C21 Rh1 C19 66.8(2)
C21 Rh1 C22 39.1(2)
C22 Rh1 Cl2 155.62(18)
C22 Rh1 C18 66.7(2)
C22 Rh1 C19 79.3(2)
C5 O10 C9 103.7(4)
C6 O13 C12 105.3(5)
C3 N4 C5 113.2(5)
C3 N4 C8 137.6(5)
C5 N4 C8 109.2(5)
C3 N7 C6 112.6(5)
C3 N7 C11 136.5(5)
C6 N7 C11 110.5(5)
N4 C3 Rh1 127.4(4)
N4 C3 N7 101.4(5)
N7 C3 Rh1 131.1(4)
O10 C5 N4 113.1(5)
C6 C5 O10 140.5(6)
C6 C5 N4 106.4(5)
O13 C6 N7 112.7(5)
C5 C6 O13 140.5(6)
C5 C6 N7 106.6(5)
N4 C8 C9 98.4(4)
N4 C8 C14 112.9(5)
N4 C8 C15 110.5(5)
C14 C8 C9 112.3(5)
C14 C8 C15 112.0(5)
C15 C8 C9 110.0(5)
O10 C9 C8 106.1(5)
N7 C11 C12 98.8(5)
N7 C11 C16 111.6(5)
N7 C11 C17 111.3(5)
C16 C11 C12 109.5(5)
C17 C11 C12 112.8(6)
C17 C11 C16 112.1(6)
O13 C12 C11 108.8(5)
C19 C18 Rh1 71.4(4)
C19 C18 C23 107.1(5)
C23 C18 Rh1 94.9(4)
C18 C19 Rh1 72.6(4)
C18 C19 C20 107.0(5)
C20 C19 Rh1 95.0(4)
C19 C20 C21 100.0(5)
C19 C20 C24 100.7(5)
C21 C20 C24 100.8(5)
C20 C21 Rh1 98.0(4)
C22 C21 Rh1 70.7(3)
C22 C21 C20 106.1(5)
C21 C22 Rh1 70.2(3)
C21 C22 C23 105.7(5)
C23 C22 Rh1 98.5(4)
C18 C23 C22 99.9(5)
C24 C23 C18 100.3(5)
C24 C23 C22 101.2(5)
C23 C24 C20 93.9(5)

loop_
_geom_bond_atom_site_label_1
_geom_bond_atom_site_label_2
_geom_bond_distance
Rh1 Cl2 2.3642(15)
Rh1 C3 2.048(5)
Rh1 C18 2.197(6)
Rh1 C19 2.182(6)
Rh1 C21 2.098(6)
Rh1 C22 2.105(6)
O10 C5 1.364(7)
O10 C9 1.461(8)
O13 C6 1.359(7)
O13 C12 1.437(8)
N4 C3 1.361(7)
N4 C5 1.379(7)
N4 C8 1.491(7)
N7 C3 1.368(7)
N7 C6 1.383(7)
N7 C11 1.483(7)
C5 C6 1.329(9)
C8 C9 1.555(8)
C8 C14 1.515(9)
C8 C15 1.530(8)
C11 C12 1.563(9)
C11 C16 1.515(9)
C11 C17 1.514(8)
C18 C19 1.353(9)
C18 C23 1.542(9)
C19 C20 1.531(8)
C20 C21 1.545(8)
C20 C24 1.548(8)
C21 C22 1.407(9)
C22 C23 1.548(9)
C23 C24 1.538(8)
